data_4085181
loop_
_publ_author_name
'Chen, Runhai'
'Yao, Changguang'
'Wang, Meiyan'
'Xie, Hongyan'
'Wu, Chunji'
'Cui, Dongmei'

_publ_section_title
;
 Synthesis of Heterocyclic-Fused Cyclopentadienyl Scandium Complexes and
 the Catalysis for Copolymerization of Ethylene and Dicyclopentadiene
;
_journal_issue 2
_journal_name_full Organometallics
_journal_page_first 455
_journal_paper_doi 10.1021/om500992v
_journal_volume 34
_journal_year 2015
_chemical_formula_sum 'C26 H42 N O Sc Si2'
_chemical_formula_weight 485.75
_chemical_name_systematic
; 
 ? 
;
_space_group_IT_number 15
_symmetry_cell_setting monoclinic
_symmetry_space_group_name_Hall '-C 2yc'
_symmetry_space_group_name_H-M 'C 1 2/c 1'
_atom_sites_solution_hydrogens geom
_atom_sites_solution_primary direct
_atom_sites_solution_secondary difmap
_audit_creation_method SHELXL-97
_cell_angle_alpha 90.00
_cell_angle_beta 124.436(2)
_cell_angle_gamma 90.00
_cell_formula_units_Z 8
_cell_length_a 23.532(2)
_cell_length_b 15.3966(15)
_cell_length_c 19.1942(18)
_cell_measurement_temperature 185(2)
_cell_volume 5735.6(9)
_computing_structure_refinement 'SHELXL-97 (Sheldrick, 1997)'
_computing_structure_solution 'SHELXS-97 (Sheldrick, 1990)'
_diffrn_ambient_temperature 185(2)
_diffrn_measured_fraction_theta_full 0.996
_diffrn_measured_fraction_theta_max 0.996
_diffrn_radiation_monochromator graphite
_diffrn_radiation_source 'fine-focus sealed tube'
_diffrn_radiation_type MoK\a
_diffrn_radiation_wavelength 0.71073
_diffrn_reflns_av_R_equivalents 0.0812
_diffrn_reflns_av_sigmaI/netI 0.0878
_diffrn_reflns_limit_h_max 27
_diffrn_reflns_limit_h_min -23
_diffrn_reflns_limit_k_max 18
_diffrn_reflns_limit_k_min -18
_diffrn_reflns_limit_l_max 22
_diffrn_reflns_limit_l_min -22
_diffrn_reflns_number 16521
_diffrn_reflns_theta_full 25.03
_diffrn_reflns_theta_max 25.03
_diffrn_reflns_theta_min 1.69
_exptl_absorpt_coefficient_mu 0.357
_exptl_absorpt_correction_T_max 0.9484
_exptl_absorpt_correction_T_min 0.9321
_exptl_absorpt_correction_type multi-scan
_exptl_crystal_density_diffrn 1.125
_exptl_crystal_density_method 'not measured'
_exptl_crystal_description block
_exptl_crystal_F_000 2096
_exptl_crystal_size_max 0.20
_exptl_crystal_size_mid 0.18
_exptl_crystal_size_min 0.15
_refine_diff_density_max 0.352
_refine_diff_density_min -0.346
_refine_diff_density_rms 0.062
_refine_ls_extinction_method none
_refine_ls_goodness_of_fit_ref 1.016
_refine_ls_hydrogen_treatment constr
_refine_ls_matrix_type full
_refine_ls_number_parameters 287
_refine_ls_number_reflns 5045
_refine_ls_number_restraints 0
_refine_ls_restrained_S_all 1.016
_refine_ls_R_factor_all 0.1133
_refine_ls_R_factor_gt 0.0628
_refine_ls_shift/su_max 0.000
_refine_ls_shift/su_mean 0.000
_refine_ls_structure_factor_coef Fsqd
_refine_ls_weighting_details 'calc w=1/[\s^2^(Fo^2^)+(0.0697P)^2^+0.0186P] where P=(Fo^2^+2Fc^2^)/3'
_refine_ls_weighting_scheme calc
_refine_ls_wR_factor_gt 0.1380
_refine_ls_wR_factor_ref 0.1656
_reflns_number_gt 3061
_reflns_number_total 5045
_reflns_threshold_expression >2sigma(I)
_cod_data_source_file om500992v_si_002.cif
_cod_data_source_block 1
_cod_depositor_comments
;
The following automatic conversions were performed:

'_symmetry_cell_setting' value 'Monoclinic' changed to 'monoclinic'
according to
/home/saulius/struct/COD-crude-data--automatic-downloads/rss-feeds/ACS/lib/dictionaries/cif_core.dic
dictionary named 'cif_core.dic' version 2.4.2 from 2011-04-26.

Automatic conversion script
Id: cif_fix_values 2935 2014-11-11 08:27:57Z andrius 

 Adding full bibliography for 4085181--4085183.cif.
;
_cod_original_cell_volume 5735.6(10)
_cod_original_sg_symbol_H-M C2/c
_cod_database_code 4085181

loop_
_symmetry_equiv_pos_as_xyz
'x, y, z'
'-x, y, -z+1/2'
'x+1/2, y+1/2, z'
'-x+1/2, y+1/2, -z+1/2'
'-x, -y, -z'
'x, -y, z-1/2'
'-x+1/2, -y+1/2, -z'
'x+1/2, -y+1/2, z-1/2'

loop_
_atom_site_label
_atom_site_type_symbol
_atom_site_fract_x
_atom_site_fract_y
_atom_site_fract_z
_atom_site_U_iso_or_equiv
_atom_site_adp_type
_atom_site_occupancy
_atom_site_symmetry_multiplicity
_atom_site_calc_flag
_atom_site_refinement_flags
Sc1 Sc 0.24890(4) 0.50741(5) 0.87192(4) 0.0326(2) Uani 1 1 d .
N1 N 0.20858(17) 0.7212(2) 0.8029(2) 0.0393(8) Uani 1 1 d .
O1 O 0.18167(12) 0.41962(16) 0.76932(14) 0.0393(7) Uani 1 1 d .
Si1 Si 0.38010(6) 0.42795(8) 1.07838(7) 0.0473(4) Uani 1 1 d .
Si2 Si 0.12475(6) 0.50393(8) 0.92599(7) 0.0435(3) Uani 1 1 d .
C1 C 0.3083(2) 0.4062(2) 0.9685(2) 0.0436(10) Uani 1 1 d .
H1A H 0.2749 0.3725 0.9716 0.052 Uiso 1 1 calc R
H1B H 0.3264 0.3678 0.9454 0.052 Uiso 1 1 calc R
C2 C 0.3751(2) 0.5392(3) 1.1131(3) 0.0593(13) Uani 1 1 d .
H2A H 0.3751 0.5815 1.0762 0.089 Uiso 1 1 calc R
H2B H 0.4142 0.5488 1.1699 0.089 Uiso 1 1 calc R
H2C H 0.3335 0.5447 1.1110 0.089 Uiso 1 1 calc R
C3 C 0.4641(2) 0.4189(4) 1.0905(3) 0.0873(19) Uani 1 1 d .
H3A H 0.4755 0.3588 1.0921 0.131 Uiso 1 1 calc R
H3B H 0.4994 0.4466 1.1421 0.131 Uiso 1 1 calc R
H3C H 0.4609 0.4468 1.0436 0.131 Uiso 1 1 calc R
C4 C 0.3820(3) 0.3532(3) 1.1565(3) 0.0786(16) Uani 1 1 d .
H4A H 0.3395 0.3582 1.1524 0.118 Uiso 1 1 calc R
H4B H 0.4198 0.3686 1.2125 0.118 Uiso 1 1 calc R
H4C H 0.3876 0.2945 1.1446 0.118 Uiso 1 1 calc R
C5 C 0.1704(2) 0.5629(3) 0.8891(3) 0.0460(11) Uani 1 1 d .
H5A H 0.1925 0.6116 0.9274 0.055 Uiso 1 1 calc R
H5B H 0.1349 0.5875 0.8348 0.055 Uiso 1 1 calc R
C6 C 0.1820(3) 0.4822(4) 1.0412(3) 0.0841(18) Uani 1 1 d .
H6A H 0.2185 0.4441 1.0526 0.126 Uiso 1 1 calc R
H6B H 0.1558 0.4555 1.0597 0.126 Uiso 1 1 calc R
H6C H 0.2011 0.5360 1.0709 0.126 Uiso 1 1 calc R
C7 C 0.0925(3) 0.3966(3) 0.8738(3) 0.0792(16) Uani 1 1 d .
H7A H 0.0611 0.4047 0.8139 0.119 Uiso 1 1 calc R
H7B H 0.0691 0.3681 0.8953 0.119 Uiso 1 1 calc R
H7C H 0.1306 0.3615 0.8853 0.119 Uiso 1 1 calc R
C8 C 0.0500(2) 0.5644(3) 0.9114(3) 0.0772(16) Uani 1 1 d .
H8A H 0.0654 0.6192 0.9402 0.116 Uiso 1 1 calc R
H8B H 0.0297 0.5309 0.9343 0.116 Uiso 1 1 calc R
H8C H 0.0163 0.5741 0.8523 0.116 Uiso 1 1 calc R
C9 C 0.1905(2) 0.3260(3) 0.7644(3) 0.0558(12) Uani 1 1 d .
H9A H 0.2011 0.2970 0.8153 0.067 Uiso 1 1 calc R
H9B H 0.2274 0.3150 0.7572 0.067 Uiso 1 1 calc R
C10 C 0.1237(3) 0.2951(3) 0.6899(3) 0.0817(17) Uani 1 1 d .
H10A H 0.1312 0.2523 0.6587 0.098 Uiso 1 1 calc R
H10B H 0.0962 0.2689 0.7074 0.098 Uiso 1 1 calc R
C11 C 0.0899(3) 0.3690(4) 0.6391(3) 0.094(2) Uani 1 1 d .
H11A H 0.0406 0.3643 0.6123 0.113 Uiso 1 1 calc R
H11B H 0.0984 0.3733 0.5953 0.113 Uiso 1 1 calc R
C12 C 0.1168(2) 0.4466(3) 0.6934(2) 0.0543(12) Uani 1 1 d .
H12A H 0.1240 0.4936 0.6656 0.065 Uiso 1 1 calc R
H12B H 0.0849 0.4661 0.7070 0.065 Uiso 1 1 calc R
C13 C 0.2615(2) 0.5889(2) 0.7692(2) 0.0368(9) Uani 1 1 d .
H13 H 0.2311 0.5751 0.7124 0.044 Uiso 1 1 calc R
C14 C 0.3253(2) 0.5480(2) 0.8278(3) 0.0388(10) Uani 1 1 d .
C15 C 0.3541(2) 0.5866(2) 0.9078(2) 0.0394(10) Uani 1 1 d .
H15 H 0.3952 0.5705 0.9575 0.047 Uiso 1 1 calc R
C16 C 0.3099(2) 0.6540(3) 0.8994(2) 0.0381(10) Uani 1 1 d .
C17 C 0.25314(19) 0.6547(2) 0.8141(2) 0.0341(9) Uani 1 1 d .
C18 C 0.2986(2) 0.7228(3) 0.9407(3) 0.0504(12) Uani 1 1 d .
H18 H 0.3275 0.7383 0.9973 0.060 Uiso 1 1 calc R
C19 C 0.2379(2) 0.7609(3) 0.8818(3) 0.0483(11) Uani 1 1 d .
H19 H 0.2183 0.8072 0.8923 0.058 Uiso 1 1 calc R
C20 C 0.3550(2) 0.4744(3) 0.8074(3) 0.0524(12) Uani 1 1 d .
H20A H 0.3185 0.4368 0.7669 0.079 Uiso 1 1 calc R
H20B H 0.3864 0.4422 0.8580 0.079 Uiso 1 1 calc R
H20C H 0.3791 0.4969 0.7843 0.079 Uiso 1 1 calc R
C21 C 0.1432(2) 0.7389(2) 0.7286(3) 0.0424(10) Uani 1 1 d .
C22 C 0.1319(2) 0.7234(2) 0.6500(3) 0.0468(11) Uani 1 1 d .
H22 H 0.1669 0.7005 0.6467 0.056 Uiso 1 1 calc R
C23 C 0.0682(3) 0.7427(3) 0.5771(3) 0.0635(14) Uani 1 1 d .
H23 H 0.0603 0.7313 0.5248 0.076 Uiso 1 1 calc R
C24 C 0.0169(3) 0.7783(3) 0.5810(4) 0.0734(16) Uani 1 1 d .
H24 H -0.0253 0.7921 0.5316 0.088 Uiso 1 1 calc R
C25 C 0.0283(3) 0.7935(3) 0.6586(4) 0.0725(16) Uani 1 1 d .
H25 H -0.0065 0.8178 0.6616 0.087 Uiso 1 1 calc R
C26 C 0.0909(3) 0.7731(3) 0.7319(3) 0.0588(13) Uani 1 1 d .
H26 H 0.0977 0.7826 0.7840 0.071 Uiso 1 1 calc R

loop_
_atom_site_aniso_label
_atom_site_aniso_U_11
_atom_site_aniso_U_22
_atom_site_aniso_U_33
_atom_site_aniso_U_23
_atom_site_aniso_U_13
_atom_site_aniso_U_12
Sc1 0.0339(5) 0.0316(4) 0.0317(4) -0.0008(3) 0.0183(4) -0.0005(3)
N1 0.046(2) 0.0294(18) 0.046(2) 0.0011(16) 0.0278(18) 0.0021(16)
O1 0.0344(16) 0.0397(16) 0.0342(15) -0.0026(12) 0.0137(13) 0.0020(12)
Si1 0.0502(8) 0.0418(7) 0.0356(7) -0.0018(5) 0.0156(6) 0.0033(6)
Si2 0.0474(8) 0.0426(7) 0.0488(7) -0.0052(6) 0.0321(6) -0.0036(6)
C1 0.047(3) 0.036(2) 0.041(2) -0.0007(19) 0.020(2) 0.002(2)
C2 0.077(3) 0.054(3) 0.047(3) -0.012(2) 0.035(3) -0.012(3)
C3 0.047(3) 0.115(5) 0.063(3) -0.019(3) 0.008(3) 0.012(3)
C4 0.103(4) 0.055(3) 0.051(3) 0.004(2) 0.027(3) -0.001(3)
C5 0.054(3) 0.039(2) 0.055(3) -0.001(2) 0.036(2) -0.001(2)
C6 0.081(4) 0.115(5) 0.063(3) 0.011(3) 0.045(3) 0.000(3)
C7 0.103(4) 0.061(3) 0.112(4) -0.025(3) 0.084(4) -0.024(3)
C8 0.068(4) 0.072(4) 0.108(4) -0.011(3) 0.059(3) 0.000(3)
C9 0.054(3) 0.041(3) 0.063(3) -0.015(2) 0.027(3) 0.005(2)
C10 0.083(4) 0.057(3) 0.056(3) -0.021(3) 0.010(3) -0.005(3)
C11 0.065(4) 0.079(4) 0.077(4) -0.016(3) 0.003(3) -0.006(3)
C12 0.039(3) 0.057(3) 0.040(2) 0.004(2) 0.006(2) 0.002(2)
C13 0.042(2) 0.036(2) 0.035(2) -0.0027(18) 0.023(2) -0.0022(19)
C14 0.040(3) 0.034(2) 0.052(2) 0.0019(19) 0.031(2) -0.0019(19)
C15 0.033(2) 0.039(2) 0.040(2) -0.0023(19) 0.0167(19) -0.0031(19)
C16 0.040(2) 0.037(2) 0.038(2) -0.0028(18) 0.023(2) -0.0040(19)
C17 0.035(2) 0.030(2) 0.038(2) 0.0012(17) 0.021(2) -0.0019(18)
C18 0.059(3) 0.048(3) 0.045(3) -0.013(2) 0.030(3) -0.011(2)
C19 0.065(3) 0.032(2) 0.060(3) -0.011(2) 0.043(3) -0.007(2)
C20 0.053(3) 0.052(3) 0.062(3) 0.002(2) 0.038(3) 0.008(2)
C21 0.045(3) 0.026(2) 0.057(3) 0.0077(19) 0.029(2) 0.0009(19)
C22 0.047(3) 0.036(2) 0.052(3) -0.001(2) 0.025(2) -0.003(2)
C23 0.056(3) 0.048(3) 0.060(3) 0.010(2) 0.017(3) -0.003(3)
C24 0.046(3) 0.050(3) 0.093(4) 0.018(3) 0.021(3) 0.002(3)
C25 0.051(4) 0.050(3) 0.114(5) 0.012(3) 0.045(4) 0.009(3)
C26 0.061(3) 0.045(3) 0.080(3) 0.008(2) 0.046(3) 0.007(2)

loop_
_atom_type_symbol
_atom_type_description
_atom_type_scat_dispersion_real
_atom_type_scat_dispersion_imag
_atom_type_scat_source
C C 0.0033 0.0016 'International Tables Vol C Tables 4.2.6.8 and 6.1.1.4'
H H 0.0000 0.0000 'International Tables Vol C Tables 4.2.6.8 and 6.1.1.4'
N N 0.0061 0.0033 'International Tables Vol C Tables 4.2.6.8 and 6.1.1.4'
O O 0.0106 0.0060 'International Tables Vol C Tables 4.2.6.8 and 6.1.1.4'
Si Si 0.0817 0.0704 'International Tables Vol C Tables 4.2.6.8 and 6.1.1.4'
Sc Sc 0.2519 0.3716 'International Tables Vol C Tables 4.2.6.8 and 6.1.1.4'

loop_
_geom_angle_atom_site_label_1
_geom_angle_atom_site_label_2
_geom_angle_atom_site_label_3
_geom_angle
O1 Sc1 C1 96.48(12)
O1 Sc1 C5 97.69(13)
C1 Sc1 C5 109.32(15)
O1 Sc1 C14 98.39(12)
C1 Sc1 C14 103.25(15)
C5 Sc1 C14 141.55(14)
O1 Sc1 C15 131.31(11)
C1 Sc1 C15 93.18(14)
C5 Sc1 C15 123.53(15)
C14 Sc1 C15 33.15(12)
O1 Sc1 C13 86.98(11)
C1 Sc1 C13 135.78(14)
C5 Sc1 C13 113.87(14)
C14 Sc1 C13 33.21(12)
C15 Sc1 C13 54.96(13)
O1 Sc1 C17 110.33(11)
C1 Sc1 C17 146.06(14)
C5 Sc1 C17 87.89(13)
C14 Sc1 C17 53.76(13)
C15 Sc1 C17 53.55(12)
C13 Sc1 C17 32.54(11)
O1 Sc1 C16 140.61(11)
C1 Sc1 C16 115.66(14)
C5 Sc1 C16 92.70(14)
C14 Sc1 C16 54.14(13)
C15 Sc1 C16 32.44(11)
C13 Sc1 C16 54.29(12)
C17 Sc1 C16 32.03(11)
C17 N1 C19 106.7(3)
C17 N1 C21 126.4(3)
C19 N1 C21 126.6(3)
C12 O1 C9 108.9(3)
C12 O1 Sc1 123.1(2)
C9 O1 Sc1 128.0(2)
C1 Si1 C3 110.6(2)
C1 Si1 C2 111.96(19)
C3 Si1 C2 107.5(2)
C1 Si1 C4 113.4(2)
C3 Si1 C4 108.2(3)
C2 Si1 C4 104.9(2)
C5 Si2 C6 111.2(2)
C5 Si2 C7 112.6(2)
C6 Si2 C7 106.4(3)
C5 Si2 C8 113.9(2)
C6 Si2 C8 104.8(2)
C7 Si2 C8 107.4(2)
Si1 C1 Sc1 124.6(2)
Si2 C5 Sc1 125.9(2)
O1 C9 C10 105.4(3)
C11 C10 C9 106.4(4)
C10 C11 C12 108.5(4)
O1 C12 C11 105.3(4)
C17 C13 C14 106.5(3)
C17 C13 Sc1 76.1(2)
C14 C13 Sc1 72.2(2)
C15 C14 C13 108.6(3)
C15 C14 C20 126.6(4)
C13 C14 C20 124.8(4)
C15 C14 Sc1 74.3(2)
C13 C14 Sc1 74.6(2)
C20 C14 Sc1 116.0(3)
C14 C15 C16 108.4(3)
C14 C15 Sc1 72.6(2)
C16 C15 Sc1 77.0(2)
C17 C16 C15 106.9(3)
C17 C16 C18 106.6(3)
C15 C16 C18 146.5(4)
C17 C16 Sc1 73.5(2)
C15 C16 Sc1 70.6(2)
C18 C16 Sc1 120.3(3)
N1 C17 C16 108.7(3)
N1 C17 C13 141.7(3)
C16 C17 C13 109.5(3)
N1 C17 Sc1 120.6(2)
C16 C17 Sc1 74.5(2)
C13 C17 Sc1 71.4(2)
C19 C18 C16 107.2(4)
C18 C19 N1 110.8(4)
C26 C21 C22 119.2(4)
C26 C21 N1 121.4(4)
C22 C21 N1 119.3(4)
C23 C22 C21 119.3(4)
C24 C23 C22 121.1(5)
C23 C24 C25 119.3(5)
C24 C25 C26 120.5(5)
C21 C26 C25 120.5(5)

loop_
_geom_bond_atom_site_label_1
_geom_bond_atom_site_label_2
_geom_bond_distance
Sc1 O1 2.164(2)
Sc1 C1 2.211(4)
Sc1 C5 2.223(4)
Sc1 C14 2.462(4)
Sc1 C15 2.483(4)
Sc1 C13 2.492(4)
Sc1 C17 2.552(4)
Sc1 C16 2.565(4)
N1 C17 1.392(5)
N1 C19 1.401(5)
N1 C21 1.413(5)
O1 C12 1.453(4)
O1 C9 1.466(4)
Si1 C1 1.840(4)
Si1 C3 1.861(5)
Si1 C2 1.866(4)
Si1 C4 1.870(5)
Si2 C5 1.827(4)
Si2 C6 1.857(5)
Si2 C7 1.857(5)
Si2 C8 1.867(5)
C9 C10 1.483(6)
C10 C11 1.413(7)
C11 C12 1.473(6)
C13 C17 1.414(5)
C13 C14 1.416(5)
C14 C15 1.411(5)
C14 C20 1.496(5)
C15 C16 1.412(5)
C16 C17 1.412(5)
C16 C18 1.436(5)
C18 C19 1.355(5)
C21 C26 1.372(6)
C21 C22 1.397(5)
C22 C23 1.386(6)
C23 C24 1.365(7)
C24 C25 1.377(7)
C25 C26 1.380(6)
